data_2206287
loop_
_publ_author_name
'Fan, Hong-Tao'
'Sch\"urmann, Markus'
'Preut, Hans'
'Krause, Norbert'

_publ_section_title
(2<i>S</i>,3<i>R</i>,4<i>R</i>,5<i>R</i>)-2-(<i>tert</i>-Butyldimethylsilyloxymethyl)-2,4,5-trimethyltetrahydrofuran-3,4-diol
_journal_issue 7
_journal_name_full 'Acta Crystallographica Section E'
_journal_page_first o1987
_journal_page_last o1988
_journal_paper_doi 10.1107/S1600536805016831
_journal_volume 61
_journal_year 2005
_chemical_formula_iupac 'C14 H30 O4 Si'
_chemical_formula_moiety 'C14 H30 O4 Si'
_chemical_formula_sum 'C14 H30 O4 Si'
_chemical_formula_weight 290.47
_chemical_name_systematic
;
(2S,3R,4R,5R)-2-(tert-Butyldimethylsilyloxymethyl)-2,4,5-
trimethyltetrahydrofuran-3,4-diol
;
_space_group_IT_number 76
_symmetry_cell_setting tetragonal
_symmetry_space_group_name_Hall 'P 4w'
_symmetry_space_group_name_H-M 'P 41'
_atom_sites_solution_hydrogens geom
_atom_sites_solution_primary direct
_atom_sites_solution_secondary difmap
_audit_creation_method SHELXL-97
_cell_angle_alpha 90.00
_cell_angle_beta 90.00
_cell_angle_gamma 90.00
_cell_formula_units_Z 4
_cell_length_a 12.3616(12)
_cell_length_b 12.3616(12)
_cell_length_c 11.1685(11)
_cell_measurement_reflns_used 20589
_cell_measurement_temperature 173.0(10)
_cell_measurement_theta_max 25.36
_cell_measurement_theta_min 2.96
_cell_volume 1706.6(3)
_computing_cell_refinement
;
DENZO and SCALEPACK (Otwinowski & Minor, 1997)
;
_computing_data_collection 'COLLECT (Nonius, 1998)'
_computing_data_reduction
;
DENZO and SCALEPACK
;
_computing_molecular_graphics 'SHELXTL-Plus (Sheldrick, 1991)'
_computing_publication_material
;
SHELXL97, PARST95 (Nardelli, 1995) and PLATON (Spek, 2003)
;
_computing_structure_refinement 'SHELXL97 (Sheldrick, 1997)'
_computing_structure_solution 'SHELXS97 (Sheldrick, 1990)'
_diffrn_ambient_temperature 173.0(10)
_diffrn_detector_area_resol_mean '19 vertical, 18 horizontal'
_diffrn_measured_fraction_theta_full 0.980
_diffrn_measured_fraction_theta_max 0.980
_diffrn_measurement_device_type 'Nonius KappaCCD'
_diffrn_measurement_method
;
\w
;
_diffrn_radiation_monochromator graphite
_diffrn_radiation_source 'fine-focus sealed tube'
_diffrn_radiation_type MoK\a
_diffrn_radiation_wavelength 0.71073
_diffrn_reflns_av_R_equivalents 0.049
_diffrn_reflns_av_sigmaI/netI 0.0843
_diffrn_reflns_limit_h_max 14
_diffrn_reflns_limit_h_min -14
_diffrn_reflns_limit_k_max 10
_diffrn_reflns_limit_k_min -10
_diffrn_reflns_limit_l_max 13
_diffrn_reflns_limit_l_min -13
_diffrn_reflns_number 20589
_diffrn_reflns_theta_full 25.36
_diffrn_reflns_theta_max 25.36
_diffrn_reflns_theta_min 2.96
_diffrn_standards_decay_% 0
_diffrn_standards_number 0
_exptl_absorpt_coefficient_mu 0.145
_exptl_absorpt_correction_type none
_exptl_crystal_colour colourless
_exptl_crystal_density_diffrn 1.130
_exptl_crystal_density_method 'not measured'
_exptl_crystal_description needle
_exptl_crystal_F_000 640
_exptl_crystal_size_max 0.36
_exptl_crystal_size_mid 0.08
_exptl_crystal_size_min 0.08
_refine_diff_density_max 0.274
_refine_diff_density_min -0.261
_refine_ls_extinction_method none
_refine_ls_goodness_of_fit_ref 1.146
_refine_ls_hydrogen_treatment constr
_refine_ls_matrix_type full
_refine_ls_number_parameters 182
_refine_ls_number_reflns 1607
_refine_ls_number_restraints 1
_refine_ls_restrained_S_all 1.146
_refine_ls_R_factor_all 0.0839
_refine_ls_R_factor_gt 0.0671
_refine_ls_shift/su_max 0.000
_refine_ls_shift/su_mean 0.000
_refine_ls_structure_factor_coef Fsqd
_refine_ls_weighting_details 'w = 1/[\s^2^(Fo^2^)+(0.0495P)^2^+4.0462P] where P = (Fo^2^+2Fc^2^)/3'
_refine_ls_weighting_scheme calc
_refine_ls_wR_factor_gt 0.1781
_refine_ls_wR_factor_ref 0.1816
_reflns_number_gt 1227
_reflns_number_total 1607
_reflns_threshold_expression I>2\s(I)
_cod_data_source_file sj6091.cif
_cod_data_source_block I
_cod_database_code 2206287
_cod_database_fobs_code 2206287

loop_
_symmetry_equiv_pos_as_xyz
'x, y, z'
'-x, -y, z+1/2'
'-y, x, z+1/4'
'y, -x, z+3/4'

loop_
_atom_site_label
_atom_site_fract_x
_atom_site_fract_y
_atom_site_fract_z
_atom_site_U_iso_or_equiv
_atom_site_adp_type
_atom_site_calc_flag
_atom_site_refinement_flags
_atom_site_occupancy
_atom_site_type_symbol
Si 0.80268(19) 0.21735(18) -0.0049(2) 0.0342(5) Uani d . 1 Si
O1 0.7408(4) 0.1343(4) 0.3753(5) 0.0379(14) Uani d . 1 O
O2 0.7934(5) 0.3766(4) 0.4828(6) 0.0403(14) Uani d . 1 O
H2 0.7754 0.4404 0.4838 0.060 Uiso calc R 1 H
O3 0.5930(4) 0.2760(5) 0.2654(5) 0.0382(14) Uani d . 1 O
H3 0.6379 0.2463 0.2225 0.057 Uiso calc R 1 H
O4 0.7780(4) 0.2226(5) 0.1419(5) 0.0393(15) Uani d . 1 O
C1 0.8184(7) 0.2211(7) 0.3552(8) 0.038(2) Uani d . 1 C
C2 0.7553(6) 0.3271(6) 0.3747(7) 0.0301(18) Uani d . 1 C
H2B 0.7648 0.3759 0.3064 0.036 Uiso calc R 1 H
C3 0.6371(7) 0.2892(6) 0.3840(7) 0.0356(19) Uani d . 1 C
C4 0.6537(7) 0.1786(7) 0.4409(9) 0.043(2) Uani d . 1 C
H4A 0.6768 0.1888 0.5240 0.052 Uiso calc R 1 H
C5 0.9163(6) 0.2053(7) 0.4405(9) 0.041(2) Uani d . 1 C
H5A 0.9540 0.1401 0.4193 0.062 Uiso calc R 1 H
H5B 0.8910 0.2000 0.5215 0.062 Uiso calc R 1 H
H5C 0.9644 0.2659 0.4334 0.062 Uiso calc R 1 H
C6 0.5614(7) 0.3637(7) 0.4507(8) 0.043(2) Uani d . 1 C
H6A 0.4901 0.3328 0.4520 0.065 Uiso calc R 1 H
H6B 0.5591 0.4326 0.4112 0.065 Uiso calc R 1 H
H6C 0.5868 0.3731 0.5313 0.065 Uiso calc R 1 H
C7 0.5597(7) 0.1014(8) 0.4393(9) 0.051(2) Uani d . 1 C
H7A 0.5845 0.0300 0.4589 0.076 Uiso calc R 1 H
H7B 0.5277 0.1008 0.3609 0.076 Uiso calc R 1 H
H7C 0.5068 0.1240 0.4970 0.076 Uiso calc R 1 H
C8 0.8610(7) 0.2057(7) 0.2277(8) 0.040(2) Uani d . 1 C
H8A 0.9195 0.2563 0.2132 0.048 Uiso calc R 1 H
H8B 0.8895 0.1330 0.2191 0.048 Uiso calc R 1 H
C9 0.8615(8) 0.0826(7) -0.0397(9) 0.052(3) Uani d . 1 C
H9A 0.9283 0.0738 0.0031 0.077 Uiso calc R 1 H
H9B 0.8750 0.0775 -0.1242 0.077 Uiso calc R 1 H
H9C 0.8117 0.0270 -0.0162 0.077 Uiso calc R 1 H
C10 0.8998(7) 0.3231(7) -0.0482(9) 0.046(2) Uani d . 1 C
H10A 0.9710 0.3026 -0.0227 0.069 Uiso calc R 1 H
H10B 0.8800 0.3902 -0.0108 0.069 Uiso calc R 1 H
H10C 0.8989 0.3317 -0.1336 0.069 Uiso calc R 1 H
C11 0.6661(7) 0.2363(8) -0.0798(8) 0.041(2) Uani d . 1 C
C12 0.5898(7) 0.1440(8) -0.0436(9) 0.058(3) Uani d . 1 C
H12A 0.5217 0.1526 -0.0837 0.086 Uiso calc R 1 H
H12B 0.5787 0.1457 0.0415 0.086 Uiso calc R 1 H
H12C 0.6215 0.0759 -0.0658 0.086 Uiso calc R 1 H
C13 0.6200(7) 0.3467(8) -0.0455(8) 0.052(2) Uani d . 1 C
H13A 0.5500 0.3556 -0.0814 0.078 Uiso calc R 1 H
H13B 0.6676 0.4026 -0.0735 0.078 Uiso calc R 1 H
H13C 0.6135 0.3513 0.0400 0.078 Uiso calc R 1 H
C14 0.6838(8) 0.2326(8) -0.2153(8) 0.047(2) Uani d . 1 C
H14A 0.6152 0.2269 -0.2551 0.070 Uiso calc R 1 H
H14B 0.7277 0.1712 -0.2352 0.070 Uiso calc R 1 H
H14C 0.7197 0.2976 -0.2406 0.070 Uiso calc R 1 H

loop_
_atom_site_aniso_label
_atom_site_aniso_U_11
_atom_site_aniso_U_22
_atom_site_aniso_U_33
_atom_site_aniso_U_12
_atom_site_aniso_U_13
_atom_site_aniso_U_23
Si 0.0373(13) 0.0351(13) 0.0301(11) -0.0008(11) 0.0017(11) -0.0029(11)
O1 0.044(3) 0.026(3) 0.043(3) -0.003(3) 0.004(3) 0.001(3)
O2 0.044(3) 0.035(3) 0.042(3) -0.005(3) -0.003(3) -0.013(3)
O3 0.033(3) 0.045(3) 0.037(3) -0.003(3) -0.001(3) -0.004(3)
O4 0.031(3) 0.054(4) 0.033(3) 0.001(3) -0.004(3) -0.001(3)
C1 0.033(5) 0.043(5) 0.039(5) -0.004(4) -0.005(4) 0.008(4)
C2 0.030(4) 0.032(4) 0.028(4) -0.002(4) -0.008(4) -0.007(4)
C3 0.046(5) 0.036(5) 0.024(4) 0.001(4) 0.000(4) 0.002(4)
C4 0.040(5) 0.047(5) 0.042(5) -0.004(4) 0.008(4) -0.003(4)
C5 0.029(4) 0.046(5) 0.050(6) -0.003(4) -0.002(4) -0.005(5)
C6 0.041(5) 0.041(5) 0.048(6) 0.001(4) -0.006(4) -0.009(4)
C7 0.038(5) 0.058(6) 0.055(6) -0.015(4) 0.010(5) -0.001(5)
C8 0.032(4) 0.051(5) 0.037(5) 0.004(4) -0.001(4) 0.002(4)
C9 0.056(6) 0.041(5) 0.058(7) 0.013(4) 0.011(5) -0.004(5)
C10 0.044(5) 0.046(5) 0.048(6) 0.002(4) -0.003(5) 0.007(4)
C11 0.040(5) 0.052(5) 0.031(5) -0.004(4) 0.002(4) 0.000(4)
C12 0.039(5) 0.082(7) 0.052(7) -0.015(5) -0.003(5) 0.007(6)
C13 0.049(6) 0.071(7) 0.035(6) 0.010(5) 0.002(4) 0.002(5)
C14 0.057(6) 0.051(6) 0.033(5) -0.001(5) -0.004(4) -0.006(4)

loop_
_atom_type_symbol
_atom_type_description
_atom_type_scat_dispersion_real
_atom_type_scat_dispersion_imag
_atom_type_scat_source
C C 0.0033 0.0000 'International Tables Vol C Tables 4.2.6.8 and 6.1.1.4'
H H 0.0000 0.0000 'International Tables Vol C Tables 4.2.6.8 and 6.1.1.4'
O O 0.0106 0.0000 'International Tables Vol C Tables 4.2.6.8 and 6.1.1.4'
Si Si 0.0817 0.0000 'International Tables Vol C Tables 4.2.6.8 and 6.1.1.4'

loop_
_geom_angle_atom_site_label_1
_geom_angle_atom_site_label_2
_geom_angle_atom_site_label_3
_geom_angle
O4 Si C10 110.5(4)
O4 Si C9 108.2(4)
C10 Si C9 109.0(4)
O4 Si C11 105.4(3)
C10 Si C11 112.1(4)
C9 Si C11 111.5(4)
C4 O1 C1 107.3(6)
C2 O2 H2 109.5
C3 O3 H3 109.5
C8 O4 Si 121.7(5)
O1 C1 C8 106.2(7)
O1 C1 C2 105.7(6)
C8 C1 C2 114.3(7)
O1 C1 C5 109.0(7)
C8 C1 C5 106.7(7)
C2 C1 C5 114.5(7)
O2 C2 C3 112.6(7)
O2 C2 C1 108.4(6)
C3 C2 C1 103.4(6)
O2 C2 H2B 110.7
C3 C2 H2B 110.7
C1 C2 H2B 110.7
O3 C3 C6 106.8(7)
O3 C3 C4 109.4(7)
C6 C3 C4 115.2(7)
O3 C3 C2 109.3(6)
C6 C3 C2 115.9(7)
C4 C3 C2 100.0(7)
O1 C4 C7 109.7(7)
O1 C4 C3 103.6(7)
C7 C4 C3 117.5(8)
O1 C4 H4A 108.6
C7 C4 H4A 108.6
C3 C4 H4A 108.6
C1 C5 H5A 109.5
C1 C5 H5B 109.5
H5A C5 H5B 109.5
C1 C5 H5C 109.5
H5A C5 H5C 109.5
H5B C5 H5C 109.5
C3 C6 H6A 109.5
C3 C6 H6B 109.5
H6A C6 H6B 109.5
C3 C6 H6C 109.5
H6A C6 H6C 109.5
H6B C6 H6C 109.5
C4 C7 H7A 109.5
C4 C7 H7B 109.5
H7A C7 H7B 109.5
C4 C7 H7C 109.5
H7A C7 H7C 109.5
H7B C7 H7C 109.5
O4 C8 C1 111.2(6)
O4 C8 H8A 109.4
C1 C8 H8A 109.4
O4 C8 H8B 109.4
C1 C8 H8B 109.4
H8A C8 H8B 108.0
Si C9 H9A 109.5
Si C9 H9B 109.5
H9A C9 H9B 109.5
Si C9 H9C 109.5
H9A C9 H9C 109.5
H9B C9 H9C 109.5
Si C10 H10A 109.5
Si C10 H10B 109.5
H10A C10 H10B 109.5
Si C10 H10C 109.5
H10A C10 H10C 109.5
H10B C10 H10C 109.5
C13 C11 C14 109.1(8)
C13 C11 C12 111.7(8)
C14 C11 C12 109.1(8)
C13 C11 Si 109.3(6)
C14 C11 Si 107.8(6)
C12 C11 Si 109.8(6)
C11 C12 H12A 109.5
C11 C12 H12B 109.5
H12A C12 H12B 109.5
C11 C12 H12C 109.5
H12A C12 H12C 109.5
H12B C12 H12C 109.5
C11 C13 H13A 109.5
C11 C13 H13B 109.5
H13A C13 H13B 109.5
C11 C13 H13C 109.5
H13A C13 H13C 109.5
H13B C13 H13C 109.5
C11 C14 H14A 109.5
C11 C14 H14B 109.5
H14A C14 H14B 109.5
C11 C14 H14C 109.5
H14A C14 H14C 109.5
H14B C14 H14C 109.5

loop_
_geom_bond_atom_site_label_1
_geom_bond_atom_site_label_2
_geom_bond_distance
Si O4 1.669(6)
Si C10 1.839(9)
Si C9 1.859(8)
Si C11 1.899(9)
O1 C4 1.413(10)
O1 C1 1.457(10)
O2 C2 1.433(10)
O2 H2 0.8200
O3 C3 1.442(10)
O3 H3 0.8200
O4 C8 1.419(10)
C1 C8 1.530(13)
C1 C2 1.540(11)
C1 C5 1.552(12)
C2 C3 1.539(11)
C2 H2B 0.9800
C3 C6 1.509(11)
C3 C4 1.521(11)
C4 C7 1.504(12)
C4 H4A 0.9800
C5 H5A 0.9600
C5 H5B 0.9600
C5 H5C 0.9600
C6 H6A 0.9600
C6 H6B 0.9600
C6 H6C 0.9600
C7 H7A 0.9600
C7 H7B 0.9600
C7 H7C 0.9600
C8 H8A 0.9700
C8 H8B 0.9700
C9 H9A 0.9600
C9 H9B 0.9600
C9 H9C 0.9600
C10 H10A 0.9600
C10 H10B 0.9600
C10 H10C 0.9600
C11 C13 1.528(13)
C11 C14 1.530(12)
C11 C12 1.534(12)
C12 H12A 0.9600
C12 H12B 0.9600
C12 H12C 0.9600
C13 H13A 0.9600
C13 H13B 0.9600
C13 H13C 0.9600
C14 H14A 0.9600
C14 H14B 0.9600
C14 H14C 0.9600

loop_
_geom_hbond_atom_site_label_D
_geom_hbond_atom_site_label_H
_geom_hbond_atom_site_label_A
_geom_hbond_site_symmetry_A
_geom_hbond_distance_DH
_geom_hbond_distance_HA
_geom_hbond_distance_DA
_geom_hbond_angle_DHA
O2 H2 O3 3_655 0.82 2.02 2.834(7) 170
O3 H3 O4 . 0.82 1.97 2.750(8) 158

loop_
_geom_torsion_atom_site_label_1
_geom_torsion_atom_site_label_2
_geom_torsion_atom_site_label_3
_geom_torsion_atom_site_label_4
_geom_torsion
C10 Si O4 C8 -62.0(7)
C9 Si O4 C8 57.3(7)
C11 Si O4 C8 176.6(6)
C4 O1 C1 C8 -140.7(7)
C4 O1 C1 C2 -18.9(8)
C4 O1 C1 C5 104.6(8)
O1 C1 C2 O2 110.2(7)
C8 C1 C2 O2 -133.4(7)
C5 C1 C2 O2 -9.8(9)
O1 C1 C2 C3 -9.6(8)
C8 C1 C2 C3 106.8(8)
C5 C1 C2 C3 -129.6(7)
O2 C2 C3 O3 160.2(6)
C1 C2 C3 O3 -83.0(7)
O2 C2 C3 C6 39.5(10)
C1 C2 C3 C6 156.3(7)
O2 C2 C3 C4 -85.0(7)
C1 C2 C3 C4 31.8(8)
C1 O1 C4 C7 166.6(7)
C1 O1 C4 C3 40.3(8)
O3 C3 C4 O1 70.2(8)
C6 C3 C4 O1 -169.5(7)
C2 C3 C4 O1 -44.5(7)
O3 C3 C4 C7 -50.9(10)
C6 C3 C4 C7 69.4(10)
C2 C3 C4 C7 -165.6(8)
Si O4 C8 C1 176.8(6)
O1 C1 C8 O4 66.0(8)
C2 C1 C8 O4 -50.2(9)
C5 C1 C8 O4 -177.9(7)
O4 Si C11 C13 61.3(7)
C10 Si C11 C13 -59.0(7)
C9 Si C11 C13 178.5(6)
O4 Si C11 C14 179.8(6)
C10 Si C11 C14 59.5(8)
C9 Si C11 C14 -63.1(8)
O4 Si C11 C12 -61.5(7)
C10 Si C11 C12 178.2(7)
C9 Si C11 C12 55.6(7)

loop_
_cod_related_entry_id
_cod_related_entry_database
_cod_related_entry_code
1 ChemSpider 21180548
